data_7202646
loop_
_publ_author_name
'Aleksandra Wasilewska'
'Maria Gdaniec'
'Tadeusz Po\/lo\'nski'

_publ_section_title
;
 Co-crystals of iodopentafluorobenzene with nitrogen donors: 2-D
 molecular assemblies through halogen bonding and aryl?perfluoroaryl
 interactions
;
_journal_issue 3
_journal_name_full CrystEngComm
_journal_page_first 203
_journal_paper_doi 10.1039/b617929k
_journal_volume 9
_journal_year 2007
_chemical_formula_moiety 'C6 F5 I, C8 H11 N'
_chemical_formula_sum 'C14 H11 F5 I N'
_chemical_formula_weight 415.14
_chemical_name_common '2,4,6-trimethylpyridine pentafluoroiodobenzene'
_chemical_name_systematic
;
2,4,6-trimethylpyridine pentafluoroiodobenzene
;
_space_group_IT_number 60
_symmetry_cell_setting orthorhombic
_symmetry_space_group_name_Hall '-P 2n 2ab'
_symmetry_space_group_name_H-M 'P b c n'
_atom_sites_solution_hydrogens difmap
_atom_sites_solution_primary direct
_atom_sites_solution_secondary difmap
_audit_creation_method SHELXL-97
_cell_angle_alpha 90.00
_cell_angle_beta 90.00
_cell_angle_gamma 90.00
_cell_formula_units_Z 4
_cell_length_a 7.5677(4)
_cell_length_b 16.7343(6)
_cell_length_c 11.6003(3)
_cell_measurement_reflns_used 3251
_cell_measurement_temperature 130(2)
_cell_measurement_theta_max 25
_cell_measurement_theta_min 4
_cell_volume 1469.06(10)
_computing_cell_refinement
;
Oxford Diffraction, CrysAlis Software, Version 1.171, 2004
;
_computing_data_collection
;
Oxford Diffraction, CrysAlis Software, Version 1.171, 2004
;
_computing_data_reduction
;
Oxford Diffraction, CrysAlis Software, Version 1.171, 2004
;
_computing_molecular_graphics
; Stereochemical Workstation (Siemens
Analytical X-Ray Instruments, Inc., 1989). Mercury, Version 1.3
(Bruno et al., 2002)
;
_computing_publication_material 'SHELXL-97 (Sheldrick, 1997)'
_computing_structure_refinement 'SHELXL-97 (Sheldrick, 1997)'
_computing_structure_solution 'SHELXS-97 (Sheldrick, 1997)'
_diffrn_ambient_temperature 130(2)
_diffrn_measured_fraction_theta_full 0.996
_diffrn_measured_fraction_theta_max 0.996
_diffrn_measurement_device_type 'Kuma KM4CCD \k geometry'
_diffrn_measurement_method '\w scans'
_diffrn_radiation_monochromator graphite
_diffrn_radiation_source 'fine-focus sealed tube'
_diffrn_radiation_type MoK\a
_diffrn_radiation_wavelength 0.71073
_diffrn_reflns_av_R_equivalents 0.0166
_diffrn_reflns_av_sigmaI/netI 0.0139
_diffrn_reflns_limit_h_max 9
_diffrn_reflns_limit_h_min -6
_diffrn_reflns_limit_k_max 20
_diffrn_reflns_limit_k_min -18
_diffrn_reflns_limit_l_max 12
_diffrn_reflns_limit_l_min -14
_diffrn_reflns_number 5803
_diffrn_reflns_theta_full 26.35
_diffrn_reflns_theta_max 26.35
_diffrn_reflns_theta_min 4.28
_diffrn_standards_decay_% 0
_diffrn_standards_number 0
_exptl_absorpt_coefficient_mu 2.226
_exptl_absorpt_correction_T_max 0.82
_exptl_absorpt_correction_T_min 0.46
_exptl_absorpt_correction_type multi-scan
_exptl_crystal_colour colourless
_exptl_crystal_density_diffrn 1.877
_exptl_crystal_density_method 'not measured'
_exptl_crystal_description prism
_exptl_crystal_F_000 800
_exptl_crystal_size_max 0.4
_exptl_crystal_size_mid 0.3
_exptl_crystal_size_min 0.1
_refine_diff_density_max 0.830
_refine_diff_density_min -0.454
_refine_diff_density_rms 0.084
_refine_ls_extinction_coef 0.0049(4)
_refine_ls_extinction_expression Fc^*^=kFc[1+0.001xFc^2^\l^3^/sin(2\q)]^-1/4^
_refine_ls_extinction_method SHELXL
_refine_ls_goodness_of_fit_ref 1.116
_refine_ls_hydrogen_treatment constr
_refine_ls_matrix_type full
_refine_ls_number_parameters 100
_refine_ls_number_reflns 1501
_refine_ls_number_restraints 0
_refine_ls_restrained_S_all 1.116
_refine_ls_R_factor_all 0.0268
_refine_ls_R_factor_gt 0.0193
_refine_ls_shift/su_max 0.002
_refine_ls_shift/su_mean 0.000
_refine_ls_structure_factor_coef Fsqd
_refine_ls_weighting_details 'calc w=1/[\s^2^(Fo^2^)+(0.0293P)^2^+0.4024P] where P=(Fo^2^+2Fc^2^)/3'
_refine_ls_weighting_scheme calc
_refine_ls_wR_factor_gt 0.0490
_refine_ls_wR_factor_ref 0.0514
_reflns_number_gt 1191
_reflns_number_total 1501
_reflns_threshold_expression I>2\s(I)
_cod_data_source_file b617929k.txt
_cod_data_source_block 1.2
_cod_database_code 7202646

loop_
_symmetry_equiv_pos_as_xyz
'x, y, z'
'-x+1/2, -y+1/2, z+1/2'
'-x, y, -z+1/2'
'x+1/2, -y+1/2, -z'
'-x, -y, -z'
'x-1/2, y-1/2, -z-1/2'
'x, -y, z-1/2'
'-x-1/2, y-1/2, z'

loop_
_atom_site_label
_atom_site_type_symbol
_atom_site_fract_x
_atom_site_fract_y
_atom_site_fract_z
_atom_site_U_iso_or_equiv
_atom_site_adp_type
_atom_site_occupancy
_atom_site_symmetry_multiplicity
_atom_site_calc_flag
_atom_site_refinement_flags
_atom_site_disorder_assembly
_atom_site_disorder_group
I1 I 0.5000 0.652542(11) 0.2500 0.01996(10) Uani 1 2 d S . .
F2 F 0.64670(16) 0.52142(8) 0.43019(10) 0.0284(3) Uani 1 1 d . . .
F3 F 0.6432(2) 0.36063(8) 0.43057(12) 0.0401(4) Uani 1 1 d . . .
F4 F 0.5000 0.27904(13) 0.2500 0.0468(6) Uani 1 2 d S . .
C1 C 0.5000 0.52640(18) 0.2500 0.0186(6) Uani 1 2 d S . .
C2 C 0.5724(3) 0.48315(13) 0.34012(17) 0.0214(5) Uani 1 1 d . . .
C3 C 0.5722(3) 0.40065(14) 0.3416(2) 0.0273(5) Uani 1 1 d . . .
C4 C 0.5000 0.35939(19) 0.2500 0.0276(8) Uani 1 2 d S . .
N1A N 0.5000 0.82363(17) 0.2500 0.0200(5) Uani 1 2 d S . .
C2A C 0.5608(3) 0.86485(14) 0.1583(2) 0.0245(5) Uani 1 1 d . . .
C3A C 0.5615(3) 0.94767(14) 0.15583(19) 0.0246(5) Uani 1 1 d . . .
H3A H 0.6033 0.9744 0.0910 0.030 Uiso 1 1 calc R . .
C4A C 0.5000 0.9910(2) 0.2500 0.0246(7) Uani 1 2 d S . .
C5A C 0.6249(3) 0.81649(14) 0.05737(19) 0.0338(6) Uani 1 1 d . . .
H5A H 0.7110 0.7728 0.0976 0.041 Uiso 1 1 d R . .
H5BA H 0.5269 0.7877 0.0211 0.041 Uiso 1 1 d R . .
H5CA H 0.7020 0.8466 0.0052 0.041 Uiso 1 1 d R . .
C6A C 0.5000 1.0806(2) 0.2500 0.0332(8) Uani 1 2 d S . .
H6AC H 0.5477 1.0963 0.3231 0.040 Uiso 0.50 1 d PR . .
H6AD H 0.5853 1.0963 0.1932 0.040 Uiso 0.50 1 d PR . .
H6AE H 0.4107 1.1103 0.2390 0.040 Uiso 0.50 1 d PR . .

loop_
_atom_site_aniso_label
_atom_site_aniso_U_11
_atom_site_aniso_U_22
_atom_site_aniso_U_33
_atom_site_aniso_U_23
_atom_site_aniso_U_13
_atom_site_aniso_U_12
I1 0.01870(13) 0.01716(14) 0.02402(13) 0.000 0.00095(8) 0.000
F2 0.0280(7) 0.0346(7) 0.0227(6) 0.0013(6) -0.0036(5) -0.0030(6)
F3 0.0446(9) 0.0354(8) 0.0403(8) 0.0197(7) 0.0036(7) 0.0072(7)
F4 0.0629(16) 0.0126(10) 0.0648(15) 0.000 0.0151(11) 0.000
C1 0.0148(13) 0.0194(16) 0.0215(14) 0.000 0.0069(12) 0.000
C2 0.0183(10) 0.0246(12) 0.0211(11) -0.0002(9) 0.0029(9) -0.0018(10)
C3 0.0243(11) 0.0271(12) 0.0303(12) 0.0092(10) 0.0079(11) 0.0052(11)
C4 0.0308(19) 0.0129(16) 0.039(2) 0.000 0.0116(15) 0.000
N1A 0.0216(13) 0.0174(12) 0.0209(13) 0.000 0.0005(11) 0.000
C2A 0.0220(11) 0.0260(12) 0.0254(11) 0.0027(10) -0.0018(10) -0.0035(10)
C3A 0.0210(10) 0.0238(12) 0.0290(11) 0.0058(10) -0.0027(9) -0.0041(10)
C4A 0.0153(14) 0.0191(16) 0.0393(18) 0.000 -0.0087(14) 0.000
C5A 0.0463(16) 0.0300(14) 0.0251(12) -0.0012(10) 0.0105(11) -0.0071(11)
C6A 0.0204(16) 0.0262(19) 0.053(2) 0.000 -0.0061(16) 0.000

loop_
_atom_type_symbol
_atom_type_description
_atom_type_scat_dispersion_real
_atom_type_scat_dispersion_imag
_atom_type_scat_source
C C 0.0033 0.0016 'International Tables Vol C Tables 4.2.6.8 and 6.1.1.4'
H H 0.0000 0.0000 'International Tables Vol C Tables 4.2.6.8 and 6.1.1.4'
N N 0.0061 0.0033 'International Tables Vol C Tables 4.2.6.8 and 6.1.1.4'
F F 0.0171 0.0103 'International Tables Vol C Tables 4.2.6.8 and 6.1.1.4'
I I -0.4742 1.8119 'International Tables Vol C Tables 4.2.6.8 and 6.1.1.4'

loop_
_geom_angle_atom_site_label_1
_geom_angle_atom_site_label_2
_geom_angle_atom_site_label_3
_geom_angle
_geom_angle_site_symmetry_1
_geom_angle_site_symmetry_3
_geom_angle_publ_flag
C2 C1 C2 117.0(3) 3_655 . ?
C2 C1 I1 121.52(14) . . ?
F2 C2 C3 117.8(2) . . ?
F2 C2 C1 120.13(19) . . ?
C3 C2 C1 122.1(2) . . ?
F3 C3 C4 120.1(2) . . ?
F3 C3 C2 120.5(2) . . ?
C4 C3 C2 119.5(2) . . ?
F4 C4 C3 120.04(15) . . ?
C3 C4 C3 119.9(3) 3_655 . ?
C2A N1A C2A 118.5(3) . 3_655 ?
N1A C2A C3A 121.9(2) . . ?
N1A C2A C5A 116.7(2) . . ?
C3A C2A C5A 121.4(2) . . ?
C2A C3A C4A 120.2(2) . . ?
C2A C3A H3A 119.9 . . ?
C4A C3A H3A 119.9 . . ?
C3A C4A C3A 117.2(3) . 3_655 ?
C3A C4A C6A 121.40(16) . . ?
C2A C5A H5A 102.8 . . ?
C2A C5A H5BA 110.8 . . ?
H5A C5A H5BA 107.9 . . ?
C2A C5A H5CA 113.4 . . ?
H5A C5A H5CA 104.8 . . ?
H5BA C5A H5CA 116.0 . . ?
C4A C6A H6AC 105.8 . . ?
C4A C6A H6AD 105.8 . . ?
H6AC C6A H6AD 106.2 . . ?
C4A C6A H6AE 125.8 . . ?
H6AC C6A H6AE 105.9 . . ?
H6AD C6A H6AE 105.9 . . ?

loop_
_geom_bond_atom_site_label_1
_geom_bond_atom_site_label_2
_geom_bond_distance
_geom_bond_site_symmetry_2
_geom_bond_publ_flag
I1 C1 2.111(3) . ?
F2 C2 1.348(2) . ?
F3 C3 1.343(3) . ?
F4 C4 1.344(3) . ?
C1 C2 1.385(3) . ?
C2 C3 1.381(3) . ?
C3 C4 1.380(3) . ?
N1A C2A 1.349(3) . ?
C2A C3A 1.386(3) . ?
C2A C5A 1.504(3) . ?
C3A C4A 1.391(3) . ?
C3A H3A 0.9300 . ?
C4A C6A 1.500(5) . ?
C5A H5A 1.0852 . ?
C5A H5BA 0.9796 . ?
C5A H5CA 0.9794 . ?
C6A H6AC 0.9585 . ?
C6A H6AD 0.9585 . ?
C6A H6AE 0.8478 . ?
